data_1514370
loop_
_publ_author_name
'Jin, Jiayu'
'Zhang, Junji'
'Zou, Lei'
'Tian, He'

_publ_section_title
;
 Near-infrared photochromic behavior in a donor-acceptor type diarylethene
 modulated by the cyanide anion.
;
_journal_issue 6
_journal_name_full 'The Analyst'
_journal_page_first 1641
_journal_page_last 1644
_journal_paper_doi 10.1039/c3an36388k
_journal_volume 138
_journal_year 2013
_chemical_formula_sum 'C39 H31 N3 S2'
_chemical_formula_weight 605.79
_chemical_name_systematic
;
?
;
_space_group_IT_number 14
_symmetry_cell_setting monoclinic
_symmetry_space_group_name_Hall '-P 2ybc'
_symmetry_space_group_name_H-M 'P 1 21/c 1'
_atom_sites_solution_hydrogens geom
_atom_sites_solution_primary direct
_atom_sites_solution_secondary difmap
_audit_creation_method SHELXL-97
_cell_angle_alpha 90.00
_cell_angle_beta 110.841(2)
_cell_angle_gamma 90.00
_cell_formula_units_Z 4
_cell_length_a 19.681(2)
_cell_length_b 8.3397(9)
_cell_length_c 21.489(2)
_cell_measurement_reflns_used 3426
_cell_measurement_temperature 293(2)
_cell_measurement_theta_max 45.757
_cell_measurement_theta_min 4.429
_cell_volume 3296.3(6)
_computing_cell_refinement 'Bruker SMART'
_computing_data_collection 'Bruker SMART'
_computing_data_reduction 'Bruker SHELXTL'
_computing_molecular_graphics 'Bruker SHELXTL'
_computing_publication_material 'Bruker SHELXTL'
_computing_structure_refinement 'SHELXL-97 (Sheldrick, 1997)'
_computing_structure_solution 'SHELXS-97 (Sheldrick, 1990)'
_diffrn_ambient_temperature 293(2)
_diffrn_measured_fraction_theta_full 1.000
_diffrn_measured_fraction_theta_max 1.000
_diffrn_measurement_device_type 'CCD area detector'
_diffrn_measurement_method 'phi and omega scans'
_diffrn_radiation_monochromator graphite
_diffrn_radiation_source 'fine-focus sealed tube'
_diffrn_radiation_type MoK\a
_diffrn_radiation_wavelength 0.71073
_diffrn_reflns_av_R_equivalents 0.0318
_diffrn_reflns_av_sigmaI/netI 0.0394
_diffrn_reflns_limit_h_max 24
_diffrn_reflns_limit_h_min -14
_diffrn_reflns_limit_k_max 10
_diffrn_reflns_limit_k_min -10
_diffrn_reflns_limit_l_max 24
_diffrn_reflns_limit_l_min -26
_diffrn_reflns_number 19525
_diffrn_reflns_theta_full 26.00
_diffrn_reflns_theta_max 26.00
_diffrn_reflns_theta_min 1.93
_exptl_absorpt_coefficient_mu 0.193
_exptl_absorpt_correction_T_max 1.00000
_exptl_absorpt_correction_T_min 0.52828
_exptl_absorpt_correction_type empirical
_exptl_absorpt_process_details sadabs
_exptl_crystal_colour colorless
_exptl_crystal_density_diffrn 1.221
_exptl_crystal_density_method 'not measured'
_exptl_crystal_description prismatic
_exptl_crystal_F_000 1272
_exptl_crystal_size_max 0.321
_exptl_crystal_size_mid 0.224
_exptl_crystal_size_min 0.145
_refine_diff_density_max 0.314
_refine_diff_density_min -0.154
_refine_diff_density_rms 0.046
_refine_ls_extinction_method none
_refine_ls_goodness_of_fit_ref 1.026
_refine_ls_hydrogen_treatment constr
_refine_ls_matrix_type full
_refine_ls_number_parameters 399
_refine_ls_number_reflns 6488
_refine_ls_number_restraints 30
_refine_ls_restrained_S_all 1.056
_refine_ls_R_factor_all 0.0872
_refine_ls_R_factor_gt 0.0542
_refine_ls_shift/su_max 0.000
_refine_ls_shift/su_mean 0.000
_refine_ls_structure_factor_coef Fsqd
_refine_ls_weighting_details 'calc w=1/[\s^2^(Fo^2^)+(0.0902P)^2^+0.1698P] where P=(Fo^2^+2Fc^2^)/3'
_refine_ls_weighting_scheme calc
_refine_ls_wR_factor_gt 0.1393
_refine_ls_wR_factor_ref 0.1647
_reflns_number_gt 4162
_reflns_number_total 6488
_reflns_threshold_expression >2sigma(I)
_cod_data_source_file c3an36388k.txt
_cod_data_source_block cd212209
_cod_depositor_comments
;
The following automatic conversions were performed:

'_symmetry_cell_setting' value 'Monoclinic' changed to 'monoclinic'
according to
/usr/data/users/saulius/automatic-downloads/retrospective/RSC/lib/dictionaries/cif_core.dic
dictionary named 'cif_core.dic' version 2.4.2 from 2011-04-26.

Automatic conversion script
Id: cif_fix_values 2281 2013-09-26 08:29:07Z andrius 
;
_cod_original_sg_symbol_H-M P2(1)/c
_cod_database_code 1514370

loop_
_symmetry_equiv_pos_as_xyz
'x, y, z'
'-x, y+1/2, -z+1/2'
'-x, -y, -z'
'x, -y-1/2, z-1/2'

loop_
_atom_site_label
_atom_site_type_symbol
_atom_site_fract_x
_atom_site_fract_y
_atom_site_fract_z
_atom_site_U_iso_or_equiv
_atom_site_adp_type
_atom_site_occupancy
_atom_site_symmetry_multiplicity
_atom_site_calc_flag
_atom_site_refinement_flags
S1 S 0.18116(4) 0.41125(7) 0.65032(3) 0.0685(2) Uani 1 1 d .
S2 S 0.13796(4) 0.42636(7) 0.36263(3) 0.0637(2) Uani 1 1 d .
N1 N -0.01544(15) 0.4334(3) 0.80456(14) 0.0918(8) Uani 1 1 d .
N2 N 0.17158(19) 0.6534(3) 0.77617(16) 0.1148(10) Uani 1 1 d .
N3 N 0.41776(13) 0.6043(3) 0.12559(12) 0.0789(7) Uani 1 1 d .
C1 C 0.07290(15) 0.4364(3) 0.74152(13) 0.0650(6) Uani 1 1 d .
C2 C 0.06793(14) 0.3238(3) 0.69525(12) 0.0638(6) Uani 1 1 d .
H2 H 0.0309 0.2495 0.6895 0.077 Uiso 1 1 calc R
C3 C 0.10903(13) 0.2981(3) 0.65370(12) 0.0622(6) Uani 1 1 d .
C4 C 0.09765(14) 0.1708(3) 0.61101(13) 0.0643(6) Uani 1 1 d .
H4 H 0.0613 0.0954 0.6062 0.077 Uiso 1 1 calc R
C5 C 0.14450(13) 0.1620(3) 0.57510(12) 0.0585(6) Uani 1 1 d .
C6 C 0.19430(13) 0.2866(3) 0.59199(12) 0.0618(6) Uani 1 1 d .
C7 C 0.13964(13) 0.0302(3) 0.52856(13) 0.0591(6) Uani 1 1 d .
C8 C 0.11991(17) -0.1354(3) 0.54529(15) 0.0787(8) Uani 1 1 d .
H8A H 0.1502 -0.1659 0.5902 0.094 Uiso 1 1 calc R
H8B H 0.0693 -0.1399 0.5414 0.094 Uiso 1 1 calc R
C9 C 0.1335(2) -0.2424(3) 0.49505(16) 0.0921(9) Uani 1 1 d .
H9A H 0.0944 -0.3195 0.4780 0.111 Uiso 1 1 calc R
H9B H 0.1788 -0.3004 0.5152 0.111 Uiso 1 1 calc R
C10 C 0.13762(15) -0.1369(3) 0.43960(14) 0.0702(7) Uani 1 1 d .
H10A H 0.0933 -0.1442 0.4008 0.084 Uiso 1 1 calc R
H10B H 0.1786 -0.1663 0.4269 0.084 Uiso 1 1 calc R
C11 C 0.14724(12) 0.0308(3) 0.46923(12) 0.0563(6) Uani 1 1 d .
C12 C 0.15692(12) 0.1663(3) 0.42972(11) 0.0542(6) Uani 1 1 d .
C13 C 0.11359(12) 0.2996(3) 0.41493(12) 0.0566(6) Uani 1 1 d .
C14 C 0.20663(13) 0.2995(3) 0.36013(11) 0.0591(6) Uani 1 1 d .
C15 C 0.20890(13) 0.1675(3) 0.39832(12) 0.0585(6) Uani 1 1 d .
H15 H 0.2421 0.0848 0.4033 0.070 Uiso 1 1 calc R
C16 C 0.25126(14) 0.3320(3) 0.32095(12) 0.0660(6) Uani 1 1 d .
H16 H 0.2882 0.2590 0.3243 0.079 Uiso 1 1 calc R
C17 C 0.24474(15) 0.4557(3) 0.28059(13) 0.0684(7) Uani 1 1 d .
H17 H 0.2081 0.5289 0.2778 0.082 Uiso 1 1 calc R
C18 C 0.28897(15) 0.4899(3) 0.23984(13) 0.0673(7) Uani 1 1 d .
C19 C 0.34290(17) 0.3889(3) 0.23623(15) 0.0805(8) Uani 1 1 d .
H19 H 0.3515 0.2934 0.2602 0.097 Uiso 1 1 calc R
C20 C 0.38430(17) 0.4246(3) 0.19848(15) 0.0810(8) Uani 1 1 d .
H20 H 0.4199 0.3528 0.1970 0.097 Uiso 1 1 calc R
C21 C 0.37381(15) 0.5663(3) 0.16245(13) 0.0690(7) Uani 1 1 d .
C22 C 0.31856(16) 0.6659(3) 0.16449(14) 0.0751(7) Uani 1 1 d .
H22 H 0.3090 0.7601 0.1397 0.090 Uiso 1 1 calc R
C23 C 0.27738(16) 0.6284(3) 0.20241(14) 0.0742(7) Uani 1 1 d .
H23 H 0.2407 0.6982 0.2028 0.089 Uiso 1 1 calc R
C24 C 0.48622(16) 0.5300(4) 0.13856(16) 0.0808(8) Uani 1 1 d .
C25 C 0.5381(2) 0.5276(4) 0.2014(2) 0.1079(11) Uani 1 1 d U
H25 H 0.5283 0.5719 0.2371 0.129 Uiso 1 1 calc R
C26 C 0.6067(3) 0.4570(5) 0.2114(3) 0.1387(17) Uani 1 1 d U
H26 H 0.6429 0.4561 0.2534 0.166 Uiso 1 1 calc R
C27 C 0.6189(3) 0.3904(7) 0.1585(4) 0.156(2) Uani 1 1 d U
H27 H 0.6637 0.3433 0.1648 0.188 Uiso 1 1 calc R
C28 C 0.5679(3) 0.3913(7) 0.0978(3) 0.169(2) Uani 1 1 d U
H28 H 0.5772 0.3444 0.0624 0.203 Uiso 1 1 calc R
C29 C 0.5011(2) 0.4618(5) 0.0874(2) 0.1284(15) Uani 1 1 d U
H29 H 0.4659 0.4626 0.0448 0.154 Uiso 1 1 calc R
C30 C 0.40055(16) 0.7350(4) 0.08014(15) 0.0776(8) Uani 1 1 d .
C31 C 0.33947(17) 0.7333(4) 0.02433(16) 0.0909(9) Uani 1 1 d .
H31 H 0.3076 0.6470 0.0163 0.109 Uiso 1 1 calc R
C32 C 0.3247(2) 0.8591(6) -0.02038(19) 0.1129(13) Uani 1 1 d .
H32 H 0.2827 0.8574 -0.0582 0.135 Uiso 1 1 calc R
C33 C 0.3704(3) 0.9833(6) -0.0096(3) 0.1293(17) Uani 1 1 d .
H33 H 0.3604 1.0671 -0.0401 0.155 Uiso 1 1 calc R
C34 C 0.4317(3) 0.9877(5) 0.0459(3) 0.1424(18) Uani 1 1 d .
H34 H 0.4635 1.0740 0.0533 0.171 Uiso 1 1 calc R
C35 C 0.44651(19) 0.8620(4) 0.0916(2) 0.1130(12) Uani 1 1 d .
H35 H 0.4879 0.8652 0.1299 0.136 Uiso 1 1 calc R
C36 C 0.02421(16) 0.4345(3) 0.77677(14) 0.0691(7) Uani 1 1 d .
C37 C 0.12754(19) 0.5585(3) 0.75999(15) 0.0790(8) Uani 1 1 d .
C38 C 0.25563(14) 0.3199(3) 0.56883(14) 0.0780(8) Uani 1 1 d .
H38A H 0.2768 0.2205 0.5624 0.117 Uiso 1 1 calc R
H38B H 0.2917 0.3830 0.6016 0.117 Uiso 1 1 calc R
H38C H 0.2380 0.3777 0.5275 0.117 Uiso 1 1 calc R
C39 C 0.04896(14) 0.3387(3) 0.43264(15) 0.0754(7) Uani 1 1 d .
H39A H 0.0247 0.2414 0.4364 0.113 Uiso 1 1 calc R
H39B H 0.0163 0.4051 0.3986 0.113 Uiso 1 1 calc R
H39C H 0.0643 0.3948 0.4744 0.113 Uiso 1 1 calc R

loop_
_atom_site_aniso_label
_atom_site_aniso_U_11
_atom_site_aniso_U_22
_atom_site_aniso_U_33
_atom_site_aniso_U_23
_atom_site_aniso_U_13
_atom_site_aniso_U_12
S1 0.0865(5) 0.0591(4) 0.0645(4) -0.0051(3) 0.0324(4) -0.0186(3)
S2 0.0816(5) 0.0509(3) 0.0623(4) 0.0039(3) 0.0302(3) -0.0048(3)
N1 0.1034(19) 0.0985(18) 0.0818(18) 0.0034(14) 0.0432(16) 0.0230(14)
N2 0.166(3) 0.0824(18) 0.116(2) -0.0244(17) 0.075(2) -0.0429(19)
N3 0.0813(15) 0.0915(16) 0.0790(16) 0.0299(13) 0.0468(13) 0.0201(12)
C1 0.0839(17) 0.0562(14) 0.0555(15) 0.0061(12) 0.0254(13) 0.0044(12)
C2 0.0750(16) 0.0582(14) 0.0618(16) 0.0002(12) 0.0286(13) -0.0054(11)
C3 0.0763(16) 0.0538(13) 0.0602(15) 0.0021(11) 0.0289(13) -0.0076(11)
C4 0.0749(16) 0.0604(14) 0.0652(16) -0.0015(12) 0.0341(13) -0.0153(12)
C5 0.0719(15) 0.0524(13) 0.0569(14) 0.0035(11) 0.0298(12) -0.0086(11)
C6 0.0727(15) 0.0602(14) 0.0561(14) 0.0038(11) 0.0276(12) -0.0114(11)
C7 0.0657(14) 0.0528(13) 0.0645(16) 0.0010(11) 0.0302(12) -0.0122(10)
C8 0.109(2) 0.0575(15) 0.0821(19) 0.0033(14) 0.0493(17) -0.0212(14)
C9 0.138(3) 0.0508(15) 0.107(2) 0.0036(15) 0.067(2) -0.0101(15)
C10 0.0888(18) 0.0525(13) 0.0742(18) -0.0040(13) 0.0352(14) -0.0078(12)
C11 0.0589(13) 0.0484(12) 0.0649(16) -0.0004(11) 0.0261(12) -0.0071(10)
C12 0.0649(14) 0.0483(12) 0.0529(14) -0.0042(10) 0.0252(11) -0.0090(10)
C13 0.0642(14) 0.0494(12) 0.0603(15) -0.0025(10) 0.0270(11) -0.0083(10)
C14 0.0720(15) 0.0554(13) 0.0529(14) -0.0055(11) 0.0260(12) -0.0133(11)
C15 0.0706(15) 0.0524(13) 0.0581(15) -0.0030(11) 0.0299(12) -0.0039(11)
C16 0.0843(17) 0.0602(14) 0.0616(16) -0.0048(12) 0.0357(13) -0.0075(12)
C17 0.0921(18) 0.0609(15) 0.0645(17) -0.0026(12) 0.0428(14) -0.0053(13)
C18 0.0927(18) 0.0582(14) 0.0619(16) -0.0041(12) 0.0409(14) -0.0063(13)
C19 0.109(2) 0.0636(16) 0.085(2) 0.0136(14) 0.0543(18) 0.0036(15)
C20 0.100(2) 0.0722(17) 0.087(2) 0.0141(15) 0.0543(18) 0.0129(14)
C21 0.0822(17) 0.0728(16) 0.0618(16) 0.0066(13) 0.0376(14) 0.0018(13)
C22 0.102(2) 0.0679(16) 0.0712(18) 0.0143(13) 0.0506(16) 0.0086(14)
C23 0.102(2) 0.0674(16) 0.0709(18) 0.0078(13) 0.0526(16) 0.0101(14)
C24 0.0798(19) 0.087(2) 0.084(2) 0.0266(16) 0.0394(17) 0.0129(15)
C25 0.101(3) 0.093(2) 0.113(3) 0.014(2) 0.018(2) 0.0024(19)
C26 0.106(3) 0.110(3) 0.161(4) 0.032(3) -0.001(3) 0.004(2)
C27 0.111(3) 0.162(4) 0.201(6) 0.064(4) 0.062(4) 0.039(3)
C28 0.174(4) 0.204(5) 0.174(5) 0.065(4) 0.116(4) 0.090(4)
C29 0.130(3) 0.163(4) 0.117(3) 0.047(3) 0.074(3) 0.066(3)
C30 0.0772(18) 0.092(2) 0.081(2) 0.0269(16) 0.0491(16) 0.0179(16)
C31 0.090(2) 0.106(2) 0.089(2) 0.0264(19) 0.0477(18) 0.0234(17)
C32 0.108(3) 0.148(3) 0.103(3) 0.052(3) 0.063(2) 0.051(3)
C33 0.127(3) 0.133(4) 0.166(5) 0.083(3) 0.099(3) 0.055(3)
C34 0.122(3) 0.116(3) 0.214(6) 0.062(3) 0.090(4) 0.009(3)
C35 0.095(2) 0.110(3) 0.137(3) 0.041(2) 0.045(2) 0.002(2)
C36 0.0847(19) 0.0661(16) 0.0581(16) 0.0031(12) 0.0274(15) 0.0115(13)
C37 0.119(2) 0.0616(16) 0.0672(18) -0.0027(14) 0.0460(17) -0.0052(16)
C38 0.0809(18) 0.0862(18) 0.0741(18) -0.0081(14) 0.0365(15) -0.0285(14)
C39 0.0819(18) 0.0622(15) 0.093(2) 0.0029(14) 0.0439(16) -0.0007(13)

loop_
_atom_type_symbol
_atom_type_description
_atom_type_scat_dispersion_real
_atom_type_scat_dispersion_imag
_atom_type_scat_source
C C 0.0033 0.0016 'International Tables Vol C Tables 4.2.6.8 and 6.1.1.4'
H H 0.0000 0.0000 'International Tables Vol C Tables 4.2.6.8 and 6.1.1.4'
N N 0.0061 0.0033 'International Tables Vol C Tables 4.2.6.8 and 6.1.1.4'
S S 0.1246 0.1234 'International Tables Vol C Tables 4.2.6.8 and 6.1.1.4'

loop_
_geom_angle_atom_site_label_1
_geom_angle_atom_site_label_2
_geom_angle_atom_site_label_3
_geom_angle
C6 S1 C3 92.25(12)
C13 S2 C14 92.68(11)
C21 N3 C24 121.6(2)
C21 N3 C30 121.2(2)
C24 N3 C30 116.6(2)
C2 C1 C36 120.1(2)
C2 C1 C37 123.5(3)
C36 C1 C37 116.4(2)
C1 C2 C3 131.5(2)
C1 C2 H2 114.2
C3 C2 H2 114.2
C4 C3 C2 123.0(2)
C4 C3 S1 109.67(19)
C2 C3 S1 127.24(19)
C3 C4 C5 115.3(2)
C3 C4 H4 122.3
C5 C4 H4 122.3
C6 C5 C4 111.1(2)
C6 C5 C7 127.5(2)
C4 C5 C7 121.3(2)
C5 C6 C38 129.5(2)
C5 C6 S1 111.65(18)
C38 C6 S1 118.83(18)
C11 C7 C5 130.2(2)
C11 C7 C8 110.9(2)
C5 C7 C8 118.8(2)
C9 C8 C7 104.2(2)
C9 C8 H8A 110.9
C7 C8 H8A 110.9
C9 C8 H8B 110.9
C7 C8 H8B 110.9
H8A C8 H8B 108.9
C8 C9 C10 107.2(2)
C8 C9 H9A 110.3
C10 C9 H9A 110.3
C8 C9 H9B 110.3
C10 C9 H9B 110.3
H9A C9 H9B 108.5
C9 C10 C11 103.9(2)
C9 C10 H10A 111.0
C11 C10 H10A 111.0
C9 C10 H10B 111.0
C11 C10 H10B 111.0
H10A C10 H10B 109.0
C7 C11 C12 129.6(2)
C7 C11 C10 110.9(2)
C12 C11 C10 119.3(2)
C13 C12 C15 112.4(2)
C13 C12 C11 124.2(2)
C15 C12 C11 123.2(2)
C12 C13 C39 129.6(2)
C12 C13 S2 110.70(17)
C39 C13 S2 119.48(17)
C15 C14 C16 127.3(2)
C15 C14 S2 109.45(18)
C16 C14 S2 123.21(19)
C14 C15 C12 114.8(2)
C14 C15 H15 122.6
C12 C15 H15 122.6
C17 C16 C14 126.2(3)
C17 C16 H16 116.9
C14 C16 H16 116.9
C16 C17 C18 127.1(3)
C16 C17 H17 116.5
C18 C17 H17 116.5
C19 C18 C23 116.7(2)
C19 C18 C17 123.2(2)
C23 C18 C17 120.1(2)
C20 C19 C18 122.1(3)
C20 C19 H19 118.9
C18 C19 H19 118.9
C19 C20 C21 120.9(3)
C19 C20 H20 119.6
C21 C20 H20 119.6
C22 C21 C20 117.2(2)
C22 C21 N3 122.2(2)
C20 C21 N3 120.6(2)
C23 C22 C21 121.3(2)
C23 C22 H22 119.4
C21 C22 H22 119.4
C22 C23 C18 121.8(3)
C22 C23 H23 119.1
C18 C23 H23 119.1
C29 C24 C25 119.5(3)
C29 C24 N3 119.1(3)
C25 C24 N3 121.4(3)
C24 C25 C26 119.2(4)
C24 C25 H25 120.4
C26 C25 H25 120.4
C27 C26 C25 119.0(5)
C27 C26 H26 120.5
C25 C26 H26 120.5
C28 C27 C26 121.4(5)
C28 C27 H27 119.3
C26 C27 H27 119.3
C27 C28 C29 120.1(5)
C27 C28 H28 120.0
C29 C28 H28 120.0
C24 C29 C28 120.8(5)
C24 C29 H29 119.6
C28 C29 H29 119.6
C35 C30 C31 119.3(3)
C35 C30 N3 119.5(3)
C31 C30 N3 121.1(3)
C30 C31 C32 120.4(4)
C30 C31 H31 119.8
C32 C31 H31 119.8
C33 C32 C31 120.4(4)
C33 C32 H32 119.8
C31 C32 H32 119.8
C32 C33 C34 120.2(4)
C32 C33 H33 119.9
C34 C33 H33 119.9
C33 C34 C35 119.7(4)
C33 C34 H34 120.2
C35 C34 H34 120.2
C30 C35 C34 120.0(4)
C30 C35 H35 120.0
C34 C35 H35 120.0
N1 C36 C1 179.3(3)
N2 C37 C1 178.2(4)
C6 C38 H38A 109.5
C6 C38 H38B 109.5
H38A C38 H38B 109.5
C6 C38 H38C 109.5
H38A C38 H38C 109.5
H38B C38 H38C 109.5
C13 C39 H39A 109.5
C13 C39 H39B 109.5
H39A C39 H39B 109.5
C13 C39 H39C 109.5
H39A C39 H39C 109.5
H39B C39 H39C 109.5

loop_
_geom_bond_atom_site_label_1
_geom_bond_atom_site_label_2
_geom_bond_distance
S1 C6 1.718(3)
S1 C3 1.727(2)
S2 C13 1.730(2)
S2 C14 1.732(3)
N1 C36 1.139(4)
N2 C37 1.133(4)
N3 C21 1.401(3)
N3 C24 1.418(3)
N3 C30 1.421(3)
C1 C2 1.346(3)
C1 C36 1.417(4)
C1 C37 1.431(4)
C2 C3 1.418(3)
C2 H2 0.9300
C3 C4 1.368(3)
C4 C5 1.399(3)
C4 H4 0.9300
C5 C6 1.385(3)
C5 C7 1.466(3)
C6 C38 1.486(3)
C7 C11 1.335(3)
C7 C8 1.512(3)
C8 C9 1.496(4)
C8 H8A 0.9700
C8 H8B 0.9700
C9 C10 1.506(4)
C9 H9A 0.9700
C9 H9B 0.9700
C10 C11 1.520(3)
C10 H10A 0.9700
C10 H10B 0.9700
C11 C12 1.466(3)
C12 C13 1.368(3)
C12 C15 1.412(3)
C13 C39 1.488(3)
C14 C15 1.364(3)
C14 C16 1.442(3)
C15 H15 0.9300
C16 C17 1.325(3)
C16 H16 0.9300
C17 C18 1.466(4)
C17 H17 0.9300
C18 C19 1.379(4)
C18 C23 1.379(3)
C19 C20 1.372(4)
C19 H19 0.9300
C20 C21 1.388(4)
C20 H20 0.9300
C21 C22 1.381(4)
C22 C23 1.374(4)
C22 H22 0.9300
C23 H23 0.9300
C24 C29 1.359(5)
C24 C25 1.373(5)
C25 C26 1.419(6)
C25 H25 0.9300
C26 C27 1.360(7)
C26 H26 0.9300
C27 C28 1.334(8)
C27 H27 0.9300
C28 C29 1.384(6)
C28 H28 0.9300
C29 H29 0.9300
C30 C35 1.358(4)
C30 C31 1.363(4)
C31 C32 1.382(4)
C31 H31 0.9300
C32 C33 1.338(6)
C32 H32 0.9300
C33 C34 1.362(6)
C33 H33 0.9300
C34 C35 1.394(5)
C34 H34 0.9300
C35 H35 0.9300
C38 H38A 0.9600
C38 H38B 0.9600
C38 H38C 0.9600
C39 H39A 0.9600
C39 H39B 0.9600
C39 H39C 0.9600

loop_
_geom_torsion_atom_site_label_1
_geom_torsion_atom_site_label_2
_geom_torsion_atom_site_label_3
_geom_torsion_atom_site_label_4
_geom_torsion
C36 C1 C2 C3 -179.8(3)
C37 C1 C2 C3 -2.3(5)
C1 C2 C3 C4 177.1(3)
C1 C2 C3 S1 -0.3(4)
C6 S1 C3 C4 0.1(2)
C6 S1 C3 C2 177.7(2)
C2 C3 C4 C5 -178.4(2)
S1 C3 C4 C5 -0.6(3)
C3 C4 C5 C6 0.9(3)
C3 C4 C5 C7 178.7(2)
C4 C5 C6 C38 176.9(3)
C7 C5 C6 C38 -0.7(4)
C4 C5 C6 S1 -0.8(3)
C7 C5 C6 S1 -178.4(2)
C3 S1 C6 C5 0.4(2)
C3 S1 C6 C38 -177.6(2)
C6 C5 C7 C11 -41.2(4)
C4 C5 C7 C11 141.5(3)
C6 C5 C7 C8 141.9(3)
C4 C5 C7 C8 -35.5(3)
C11 C7 C8 C9 12.7(3)
C5 C7 C8 C9 -169.8(2)
C7 C8 C9 C10 -17.1(3)
C8 C9 C10 C11 15.4(3)
C5 C7 C11 C12 -5.6(4)
C8 C7 C11 C12 171.5(2)
C5 C7 C11 C10 179.8(2)
C8 C7 C11 C10 -3.1(3)
C9 C10 C11 C7 -7.8(3)
C9 C10 C11 C12 177.0(2)
C7 C11 C12 C13 -50.4(4)
C10 C11 C12 C13 123.8(3)
C7 C11 C12 C15 134.7(3)
C10 C11 C12 C15 -51.1(3)
C15 C12 C13 C39 174.2(2)
C11 C12 C13 C39 -1.2(4)
C15 C12 C13 S2 -0.4(2)
C11 C12 C13 S2 -175.80(18)
C14 S2 C13 C12 0.24(18)
C14 S2 C13 C39 -175.0(2)
C13 S2 C14 C15 -0.02(18)
C13 S2 C14 C16 178.0(2)
C16 C14 C15 C12 -178.2(2)
S2 C14 C15 C12 -0.2(3)
C13 C12 C15 C14 0.4(3)
C11 C12 C15 C14 175.9(2)
C15 C14 C16 C17 175.0(2)
S2 C14 C16 C17 -2.7(4)
C14 C16 C17 C18 -179.3(2)
C16 C17 C18 C19 3.2(4)
C16 C17 C18 C23 -177.1(3)
C23 C18 C19 C20 1.3(4)
C17 C18 C19 C20 -179.0(3)
C18 C19 C20 C21 0.6(5)
C19 C20 C21 C22 -2.3(5)
C19 C20 C21 N3 178.1(3)
C24 N3 C21 C22 161.0(3)
C30 N3 C21 C22 -9.9(4)
C24 N3 C21 C20 -19.4(4)
C30 N3 C21 C20 169.7(3)
C20 C21 C22 C23 2.1(4)
N3 C21 C22 C23 -178.2(3)
C21 C22 C23 C18 -0.3(5)
C19 C18 C23 C22 -1.4(4)
C17 C18 C23 C22 178.9(3)
C21 N3 C24 C29 128.4(3)
C30 N3 C24 C29 -60.4(4)
C21 N3 C24 C25 -52.7(4)
C30 N3 C24 C25 118.6(3)
C29 C24 C25 C26 1.3(5)
N3 C24 C25 C26 -177.7(3)
C24 C25 C26 C27 -1.3(6)
C25 C26 C27 C28 0.4(8)
C26 C27 C28 C29 0.5(9)
C25 C24 C29 C28 -0.4(6)
N3 C24 C29 C28 178.5(4)
C27 C28 C29 C24 -0.5(8)
C21 N3 C30 C35 115.8(3)
C24 N3 C30 C35 -55.5(4)
C21 N3 C30 C31 -65.8(4)
C24 N3 C30 C31 122.9(3)
C35 C30 C31 C32 0.4(5)
N3 C30 C31 C32 -178.0(3)
C30 C31 C32 C33 0.5(5)
C31 C32 C33 C34 -0.6(6)
C32 C33 C34 C35 -0.1(7)
C31 C30 C35 C34 -1.1(5)
N3 C30 C35 C34 177.3(3)
C33 C34 C35 C30 1.0(7)
C2 C1 C36 N1 -71(30)
C37 C1 C36 N1 111(29)
C2 C1 C37 N2 -111(12)
C36 C1 C37 N2 66(12)
